data_1505225
loop_
_publ_author_name
'Yin, Sheng'
'Wang, Xiao-Ning'
'Fan, Cheng-Qi'
'Lin, Li-Ping'
'Ding, Jian'
'Yue, Jian-Min'

_publ_section_title
;
 Limonoids from the seeds of the marine mangrove Xylocarpus granatum.
;
_journal_issue 4
_journal_name_full 'Journal of natural products'
_journal_page_first 682
_journal_page_last 685
_journal_paper_doi 10.1021/np060632k
_journal_volume 70
_journal_year 2007
_chemical_absolute_configuration ad
_chemical_formula_moiety 'C35 H44 O15, 2(H2 O1)'
_chemical_formula_sum 'C35 H48 O17'
_chemical_formula_weight 740.73
_chemical_melting_point 494
_chemical_name_systematic
; 
 ? 
;
_space_group_IT_number 4
_symmetry_cell_setting monoclinic
_symmetry_space_group_name_Hall 'P 2yb'
_symmetry_space_group_name_H-M 'P 1 21 1'
_atom_sites_solution_hydrogens geom
_atom_sites_solution_primary direct
_atom_sites_solution_secondary difmap
_audit_creation_method SHELXL-97
_cell_angle_alpha 90.00
_cell_angle_beta 96.445(2)
_cell_angle_gamma 90.00
_cell_formula_units_Z 2
_cell_length_a 10.8338(13)
_cell_length_b 12.2421(15)
_cell_length_c 14.0333(16)
_cell_measurement_reflns_used 2683
_cell_measurement_temperature 293(2)
_cell_measurement_theta_max 42.936
_cell_measurement_theta_min 4.427
_cell_volume 1849.5(4)
_computing_cell_refinement 'Bruker SMART'
_computing_data_collection 'Bruker SMART'
_computing_data_reduction 'Bruker SHELXTL'
_computing_molecular_graphics 'Bruker SHELXTL'
_computing_publication_material 'Bruker SHELXTL'
_computing_structure_refinement 'SHELXL-97 (Sheldrick, 1997)'
_computing_structure_solution 'SHELXS-97 (Sheldrick, 1990)'
_diffrn_ambient_temperature 293(2)
_diffrn_measured_fraction_theta_full 0.993
_diffrn_measured_fraction_theta_max 0.993
_diffrn_measurement_device_type 'CCD area detector'
_diffrn_measurement_method 'phi and omega scans'
_diffrn_radiation_monochromator graphite
_diffrn_radiation_source 'fine-focus sealed tube'
_diffrn_radiation_type MoK\a
_diffrn_radiation_wavelength 0.71073
_diffrn_reflns_av_R_equivalents 0.0707
_diffrn_reflns_av_sigmaI/netI 0.0587
_diffrn_reflns_limit_h_max 12
_diffrn_reflns_limit_h_min -13
_diffrn_reflns_limit_k_max 15
_diffrn_reflns_limit_k_min -15
_diffrn_reflns_limit_l_max 17
_diffrn_reflns_limit_l_min -12
_diffrn_reflns_number 10031
_diffrn_reflns_theta_full 26.00
_diffrn_reflns_theta_max 26.00
_diffrn_reflns_theta_min 1.89
_exptl_absorpt_coefficient_mu 0.107
_exptl_absorpt_correction_T_max 1.00000
_exptl_absorpt_correction_T_min 0.53641
_exptl_absorpt_correction_type empirical
_exptl_crystal_colour colorless
_exptl_crystal_density_diffrn 1.330
_exptl_crystal_density_method 'not measured'
_exptl_crystal_description prismatic
_exptl_crystal_F_000 788
_exptl_crystal_preparation methanol
_exptl_crystal_size_max 0.502
_exptl_crystal_size_mid 0.436
_exptl_crystal_size_min 0.387
_refine_diff_density_max 0.326
_refine_diff_density_min -0.310
_refine_diff_density_rms 0.060
_refine_ls_abs_structure_details 'Flack H D (1983), Acta Cryst. A39, 876-881'
_refine_ls_abs_structure_Flack 10(10)
_refine_ls_extinction_method none
_refine_ls_goodness_of_fit_ref 0.978
_refine_ls_hydrogen_treatment mixed
_refine_ls_matrix_type full
_refine_ls_number_parameters 516
_refine_ls_number_reflns 3791
_refine_ls_number_restraints 14
_refine_ls_restrained_S_all 0.977
_refine_ls_R_factor_all 0.0828
_refine_ls_R_factor_gt 0.0608
_refine_ls_shift/su_max 0.118
_refine_ls_shift/su_mean 0.151
_refine_ls_structure_factor_coef Fsqd
_refine_ls_weighting_details 'calc w=1/[\s^2^(Fo^2^)+(0.1058P)^2^+0.0000P] where P=(Fo^2^+2Fc^2^)/3'
_refine_ls_weighting_scheme calc
_refine_ls_wR_factor_gt 0.1551
_refine_ls_wR_factor_ref 0.1690
_reflns_number_gt 2627
_reflns_number_total 3791
_reflns_threshold_expression >2sigma(I)
_cod_data_source_file np060632ksi20061220_104208.cif
_cod_data_source_block cd26512
_cod_depositor_comments
;
The following automatic conversions were performed:

'_symmetry_cell_setting' value 'Monoclinic' changed to 'monoclinic'
according to /home/saulius/struct/CIF-dictionaries/cif_core.dic
dictionary named 'cif_core.dic' version 2.4.1 from 2010-06-29.

Automatic conversion script
Id: cif_fix_values 1715 2011-07-08 13:25:40Z adriana 
;
_cod_original_sg_symbol_H-M P2(1)
_cod_database_code 1505225

loop_
_symmetry_equiv_pos_as_xyz
'x, y, z'
'-x, y+1/2, -z'

loop_
_atom_site_label
_atom_site_type_symbol
_atom_site_fract_x
_atom_site_fract_y
_atom_site_fract_z
_atom_site_U_iso_or_equiv
_atom_site_adp_type
_atom_site_occupancy
_atom_site_symmetry_multiplicity
_atom_site_calc_flag
_atom_site_refinement_flags
O1 O 0.4466(6) 1.0343(6) 0.1315(4) 0.133(2) Uani 1 1 d .
O2 O 0.3132(5) 0.9172(4) 0.0629(3) 0.0935(16) Uani 1 1 d .
O3 O 0.0037(6) 0.7974(5) -0.1424(4) 0.1079(17) Uani 1 1 d .
O4 O 0.2442(4) 0.6778(3) 0.5063(2) 0.0617(10) Uani 1 1 d .
O5 O 0.2315(6) 0.8091(4) 0.6134(3) 0.0985(16) Uani 1 1 d .
O6 O -0.0527(3) 0.8837(3) 0.2855(2) 0.0548(9) Uani 1 1 d .
O7 O -0.1278(9) 1.0367(6) 0.3353(4) 0.204(4) Uani 1 1 d .
O8 O -0.1551(7) 0.5181(4) 0.3788(4) 0.1119(19) Uani 1 1 d D
O9 O -0.3203(4) 0.5798(6) 0.2256(4) 0.1143(19) Uani 1 1 d .
O10 O -0.1646(3) 0.6171(4) 0.1405(3) 0.0779(12) Uani 1 1 d .
O11 O 0.3768(3) 0.7544(3) 0.3757(2) 0.0570(9) Uani 1 1 d D
O12 O 0.3342(4) 0.5352(4) 0.1408(3) 0.0711(11) Uani 1 1 d .
O13 O 0.2432(7) 0.4119(4) 0.0464(5) 0.131(3) Uani 1 1 d .
O14 O 0.2586(4) 0.9474(3) 0.3144(3) 0.0670(10) Uani 1 1 d .
O15 O 0.1264(6) 1.0154(5) 0.1900(5) 0.1168(19) Uani 1 1 d .
O16 O 0.5194(5) 0.5668(5) 0.3842(4) 0.1025(17) Uani 1 1 d D
O17 O 0.4788(12) 0.4130(11) 0.5272(8) 0.190(4) Uiso 1 1 d D
C1 C 0.1356(5) 0.7098(4) 0.4433(3) 0.0511(12) Uani 1 1 d .
C2 C 0.1338(5) 0.8269(3) 0.3974(3) 0.0456(11) Uani 1 1 d D
C3 C -0.0090(5) 0.8464(4) 0.3809(3) 0.0518(12) Uani 1 1 d D
C4 C -0.0680(5) 0.7380(4) 0.3993(3) 0.0568(13) Uani 1 1 d .
C5 C -0.0242(5) 0.6571(4) 0.3221(3) 0.0521(12) Uani 1 1 d .
H5 H -0.0233 0.6988 0.2626 0.063 Uiso 1 1 calc R
C6 C -0.1074(6) 0.5582(5) 0.2985(5) 0.0703(16) Uani 1 1 d D
C7 C -0.2124(6) 0.5867(5) 0.2191(5) 0.0755(18) Uani 1 1 d .
C8 C 0.2897(4) 0.7512(4) 0.2916(3) 0.0463(11) Uani 1 1 d .
C9 C 0.2125(5) 0.6438(4) 0.2843(3) 0.0432(11) Uani 1 1 d D
C10 C 0.1157(5) 0.6293(4) 0.3591(3) 0.0479(11) Uani 1 1 d .
C11 C 0.1516(4) 0.6223(4) 0.1816(3) 0.0477(11) Uani 1 1 d .
H11A H 0.1081 0.5529 0.1801 0.057 Uiso 1 1 calc R
H11B H 0.0906 0.6789 0.1638 0.057 Uiso 1 1 calc R
C12 C 0.2442(5) 0.6198(5) 0.1088(3) 0.0562(13) Uani 1 1 d .
H12 H 0.2026 0.6023 0.0450 0.067 Uiso 1 1 calc R
C13 C 0.3176(5) 0.7237(5) 0.1057(4) 0.0571(13) Uani 1 1 d .
C14 C 0.3747(5) 0.7541(5) 0.2077(4) 0.0574(13) Uani 1 1 d D
C15 C 0.4508(5) 0.8594(6) 0.2048(4) 0.0754(17) Uani 1 1 d .
H15A H 0.4570 0.8927 0.2678 0.090 Uiso 1 1 calc R
H15B H 0.5343 0.8397 0.1924 0.090 Uiso 1 1 calc R
C16 C 0.4024(7) 0.9435(7) 0.1324(5) 0.091(2) Uani 1 1 d .
C17 C 0.2361(5) 0.8204(5) 0.0663(4) 0.0625(14) Uani 1 1 d .
H17 H 0.1759 0.8348 0.1119 0.075 Uiso 1 1 calc R
C18 C 0.4234(6) 0.7041(8) 0.0406(5) 0.089(2) Uani 1 1 d .
H18A H 0.4889 0.6626 0.0753 0.134 Uiso 1 1 calc R
H18B H 0.4554 0.7731 0.0221 0.134 Uiso 1 1 calc R
H18C H 0.3908 0.6645 -0.0157 0.134 Uiso 1 1 calc R
C19 C 0.1336(7) 0.5110(4) 0.3964(4) 0.0716(17) Uani 1 1 d .
H19A H 0.2130 0.5045 0.4339 0.107 Uiso 1 1 calc R
H19B H 0.1298 0.4616 0.3430 0.107 Uiso 1 1 calc R
H19C H 0.0691 0.4932 0.4354 0.107 Uiso 1 1 calc R
C20 C 0.1653(5) 0.8084(5) -0.0305(4) 0.0619(14) Uani 1 1 d .
C21 C 0.0440(7) 0.8103(8) -0.0460(5) 0.093(2) Uani 1 1 d .
H21 H -0.0083 0.8192 0.0016 0.111 Uiso 1 1 calc R
C22 C 0.2059(7) 0.7990(7) -0.1229(5) 0.089(2) Uani 1 1 d .
H22 H 0.2881 0.7988 -0.1361 0.106 Uiso 1 1 calc R
C23 C 0.1087(9) 0.7906(6) -0.1859(5) 0.093(2) Uani 1 1 d .
H23 H 0.1111 0.7813 -0.2514 0.111 Uiso 1 1 calc R
C24 C 0.2815(6) 0.7300(5) 0.5858(4) 0.0672(15) Uani 1 1 d .
C25 C 0.3925(8) 0.6767(7) 0.6390(5) 0.108(3) Uani 1 1 d .
H25A H 0.4663 0.7018 0.6137 0.163 Uiso 1 1 calc R
H25B H 0.3858 0.5989 0.6315 0.163 Uiso 1 1 calc R
H25C H 0.3968 0.6950 0.7057 0.163 Uiso 1 1 calc R
C26 C -0.1183(7) 0.9767(6) 0.2730(4) 0.090(2) Uani 1 1 d .
C27 C -0.1684(8) 0.9930(7) 0.1740(5) 0.101(3) Uani 1 1 d .
H27A H -0.2557 0.9769 0.1667 0.152 Uiso 1 1 calc R
H27B H -0.1269 0.9455 0.1335 0.152 Uiso 1 1 calc R
H27C H -0.1560 1.0676 0.1561 0.152 Uiso 1 1 calc R
C28 C -0.2044(6) 0.7506(6) 0.4063(5) 0.0822(19) Uani 1 1 d .
H28A H -0.2169 0.8047 0.4538 0.123 Uiso 1 1 calc R
H28B H -0.2381 0.6821 0.4242 0.123 Uiso 1 1 calc R
H28C H -0.2455 0.7732 0.3453 0.123 Uiso 1 1 calc R
C29 C 0.0161(6) 0.7056(5) 0.4894(4) 0.0653(15) Uani 1 1 d .
H29A H 0.0144 0.7583 0.5408 0.078 Uiso 1 1 calc R
H29B H -0.0020 0.6331 0.5120 0.078 Uiso 1 1 calc R
C30 C 0.1981(5) 0.8419(4) 0.3053(3) 0.0467(11) Uani 1 1 d .
H30 H 0.1346 0.8433 0.2499 0.056 Uiso 1 1 calc R
C31 C -0.2467(7) 0.6463(8) 0.0570(6) 0.106(3) Uani 1 1 d .
H31A H -0.3234 0.6070 0.0568 0.159 Uiso 1 1 calc R
H31B H -0.2087 0.6281 0.0004 0.159 Uiso 1 1 calc R
H31C H -0.2629 0.7234 0.0577 0.159 Uiso 1 1 calc R
C32 C 0.3256(6) 0.4361(5) 0.1051(4) 0.0650(15) Uani 1 1 d .
C33 C 0.4249(8) 0.3647(7) 0.1500(6) 0.097(2) Uani 1 1 d .
H33A H 0.3972 0.2902 0.1466 0.146 Uiso 1 1 calc R
H33B H 0.4451 0.3853 0.2159 0.146 Uiso 1 1 calc R
H33C H 0.4972 0.3721 0.1168 0.146 Uiso 1 1 calc R
C34 C 0.2037(8) 1.0306(6) 0.2615(8) 0.103(3) Uani 1 1 d .
C35 C 0.2590(12) 1.1375(7) 0.2990(11) 0.166(5) Uani 1 1 d .
H35A H 0.2690 1.1853 0.2462 0.150 Uiso 1 1 calc R
H35B H 0.3385 1.1243 0.3347 0.150 Uiso 1 1 calc R
H35C H 0.2047 1.1710 0.3401 0.150 Uiso 1 1 calc R
H2 H 0.151(4) 0.866(4) 0.456(2) 0.057(12) Uiso 1 1 d D
H3 H -0.042(4) 0.895(3) 0.425(3) 0.041(11) Uiso 1 1 d D
H6 H -0.068(4) 0.500(3) 0.267(3) 0.034(11) Uiso 1 1 d D
H8 H -0.219(6) 0.482(7) 0.361(3) 0.13(4) Uiso 1 1 d D
H9 H 0.266(5) 0.583(3) 0.297(4) 0.059(17) Uiso 1 1 d D
H11 H 0.421(6) 0.699(4) 0.388(5) 0.10(2) Uiso 1 1 d D
H14 H 0.441(3) 0.704(3) 0.229(3) 0.050(12) Uiso 1 1 d D
H16A H 0.528(5) 0.515(3) 0.431(3) 0.060(13) Uiso 1 1 d D
H16B H 0.584(6) 0.572(9) 0.344(5) 0.15(3) Uiso 1 1 d D
H17A H 0.469(4) 0.369(3) 0.478(2) 0.28(12) Uiso 1 1 d D
H17B H 0.555(8) 0.443(18) 0.523(12) 0.66(15) Uiso 1 1 d D

loop_
_atom_site_aniso_label
_atom_site_aniso_U_11
_atom_site_aniso_U_22
_atom_site_aniso_U_33
_atom_site_aniso_U_23
_atom_site_aniso_U_13
_atom_site_aniso_U_12
O1 0.141(5) 0.140(5) 0.111(4) 0.039(4) -0.011(4) -0.079(4)
O2 0.105(4) 0.100(4) 0.070(3) 0.035(2) -0.015(3) -0.040(3)
O3 0.116(4) 0.135(5) 0.065(3) 0.020(3) -0.026(3) 0.002(4)
O4 0.100(3) 0.048(2) 0.0345(17) 0.0054(15) -0.0031(17) 0.0087(18)
O5 0.173(5) 0.061(3) 0.059(2) -0.012(2) 0.000(3) 0.023(3)
O6 0.075(2) 0.0469(19) 0.0418(17) -0.0034(14) 0.0040(16) 0.0100(17)
O7 0.339(9) 0.168(5) 0.084(4) -0.058(4) -0.065(5) 0.185(6)
O8 0.165(5) 0.088(3) 0.091(3) -0.007(3) 0.053(3) -0.067(4)
O9 0.064(3) 0.151(5) 0.133(4) -0.041(4) 0.033(3) -0.028(3)
O10 0.053(2) 0.112(3) 0.068(3) -0.006(2) 0.002(2) -0.012(2)
O11 0.070(2) 0.054(2) 0.0423(18) 0.0003(15) -0.0127(16) 0.0052(18)
O12 0.078(3) 0.078(3) 0.054(2) -0.023(2) -0.0050(19) 0.029(2)
O13 0.169(6) 0.076(3) 0.132(5) -0.014(3) -0.055(5) 0.000(4)
O14 0.079(3) 0.042(2) 0.080(3) 0.0096(18) 0.009(2) -0.0074(18)
O15 0.109(4) 0.091(4) 0.148(5) 0.059(4) 0.003(4) -0.007(3)
O16 0.092(3) 0.104(4) 0.116(4) 0.049(3) 0.033(3) 0.033(3)
C1 0.082(3) 0.042(2) 0.029(2) 0.0030(19) 0.008(2) 0.001(2)
C2 0.068(3) 0.033(2) 0.034(2) -0.0019(17) 0.001(2) 0.003(2)
C3 0.070(3) 0.048(3) 0.039(2) -0.012(2) 0.011(2) 0.006(2)
C4 0.072(3) 0.058(3) 0.044(3) -0.004(2) 0.022(2) -0.006(2)
C5 0.070(3) 0.044(3) 0.046(3) -0.004(2) 0.022(2) -0.008(2)
C6 0.089(4) 0.053(3) 0.074(4) -0.010(3) 0.032(3) -0.022(3)
C7 0.057(4) 0.068(4) 0.105(5) -0.034(4) 0.024(3) -0.019(3)
C8 0.053(3) 0.049(3) 0.036(2) 0.000(2) -0.002(2) 0.007(2)
C9 0.062(3) 0.035(2) 0.033(2) 0.0056(18) 0.003(2) 0.008(2)
C10 0.076(3) 0.032(2) 0.036(2) 0.0025(17) 0.004(2) 0.000(2)
C11 0.054(3) 0.050(3) 0.038(2) -0.003(2) 0.004(2) 0.009(2)
C12 0.056(3) 0.073(3) 0.038(3) -0.001(2) -0.002(2) 0.019(3)
C13 0.055(3) 0.076(4) 0.042(3) 0.004(2) 0.012(2) 0.000(3)
C14 0.045(3) 0.078(4) 0.048(3) 0.008(3) -0.002(2) 0.004(3)
C15 0.056(3) 0.109(5) 0.061(3) 0.007(3) 0.005(3) -0.017(3)
C16 0.093(5) 0.105(5) 0.074(4) 0.028(4) 0.008(4) -0.037(4)
C17 0.069(3) 0.070(4) 0.048(3) 0.015(3) 0.008(3) 0.002(3)
C18 0.075(4) 0.134(6) 0.063(4) -0.006(4) 0.023(3) 0.006(4)
C19 0.134(6) 0.036(3) 0.047(3) 0.008(2) 0.019(3) 0.003(3)
C20 0.068(4) 0.070(3) 0.047(3) 0.016(3) 0.008(3) -0.003(3)
C21 0.088(5) 0.133(6) 0.054(3) 0.020(4) -0.004(3) 0.008(5)
C22 0.101(5) 0.117(6) 0.050(3) 0.013(3) 0.016(3) -0.010(4)
C23 0.136(7) 0.093(5) 0.046(4) 0.009(3) -0.002(4) 0.006(4)
C24 0.115(5) 0.046(3) 0.038(3) -0.002(2) 0.001(3) 0.001(3)
C25 0.137(7) 0.104(6) 0.074(4) -0.015(4) -0.035(5) 0.011(5)
C26 0.122(6) 0.085(4) 0.057(3) -0.032(3) -0.024(4) 0.055(4)
C27 0.122(6) 0.097(5) 0.076(4) -0.012(4) -0.032(4) 0.034(5)
C28 0.087(4) 0.088(5) 0.078(4) -0.011(4) 0.037(4) -0.003(4)
C29 0.098(4) 0.061(3) 0.041(3) 0.005(2) 0.028(3) -0.001(3)
C30 0.066(3) 0.037(2) 0.036(2) 0.0077(18) 0.003(2) -0.002(2)
C31 0.077(4) 0.131(7) 0.103(5) -0.023(5) -0.021(4) -0.006(5)
C32 0.084(4) 0.067(4) 0.045(3) 0.001(3) 0.009(3) 0.012(3)
C33 0.119(6) 0.085(5) 0.089(5) 0.001(4) 0.017(4) 0.035(5)
C34 0.090(5) 0.063(4) 0.154(8) 0.024(5) 0.006(5) -0.017(4)
C35 0.160(9) 0.050(5) 0.294(16) 0.023(7) 0.051(10) -0.019(5)

loop_
_atom_type_symbol
_atom_type_description
_atom_type_scat_dispersion_real
_atom_type_scat_dispersion_imag
_atom_type_scat_source
C C 0.0033 0.0000 'International Tables Vol C Tables 4.2.6.8 and 6.1.1.4'
H H 0.0000 0.0000 'International Tables Vol C Tables 4.2.6.8 and 6.1.1.4'
O O 0.0106 0.0000 'International Tables Vol C Tables 4.2.6.8 and 6.1.1.4'

loop_
_geom_angle_atom_site_label_1
_geom_angle_atom_site_label_2
_geom_angle_atom_site_label_3
_geom_angle
C16 O2 C17 123.0(5)
C23 O3 C21 105.0(6)
C24 O4 C1 122.8(4)
C26 O6 C3 120.2(4)
C6 O8 H8 109(3)
C7 O10 C31 119.1(5)
C8 O11 H11 118(5)
C32 O12 C12 121.6(4)
C34 O14 C30 117.1(5)
H16A O16 H16B 117(7)
H17A O17 H17B 103(3)
O4 C1 C29 114.0(4)
O4 C1 C10 109.3(4)
C29 C1 C10 104.8(4)
O4 C1 C2 118.0(4)
C29 C1 C2 103.6(4)
C10 C1 C2 106.1(3)
C30 C2 C3 113.0(4)
C30 C2 C1 117.7(4)
C3 C2 C1 99.6(4)
C30 C2 H2 126(3)
C3 C2 H2 98(3)
C1 C2 H2 97(3)
O6 C3 C4 109.7(4)
O6 C3 C2 113.8(4)
C4 C3 C2 105.8(4)
O6 C3 H3 107(3)
C4 C3 H3 104(3)
C2 C3 H3 116(3)
C28 C4 C3 111.1(5)
C28 C4 C29 118.3(4)
C3 C4 C29 98.4(4)
C28 C4 C5 118.9(5)
C3 C4 C5 105.6(4)
C29 C4 C5 102.1(4)
C6 C5 C4 115.6(4)
C6 C5 C10 114.9(4)
C4 C5 C10 105.0(4)
C6 C5 H5 106.9
C4 C5 H5 106.9
C10 C5 H5 107.0
O8 C6 C5 111.8(5)
O8 C6 C7 110.9(6)
C5 C6 C7 110.4(5)
O8 C6 H6 110(3)
C5 C6 H6 114(3)
C7 C6 H6 100(3)
O9 C7 O10 124.3(7)
O9 C7 C6 125.7(7)
O10 C7 C6 109.9(5)
O11 C8 C30 104.8(4)
O11 C8 C9 112.2(4)
C30 C8 C9 105.8(4)
O11 C8 C14 103.3(4)
C30 C8 C14 121.7(4)
C9 C8 C14 109.0(4)
C11 C9 C8 112.2(4)
C11 C9 C10 111.0(4)
C8 C9 C10 116.4(4)
C11 C9 H9 103(4)
C8 C9 H9 110(4)
C10 C9 H9 103(4)
C1 C10 C19 109.9(4)
C1 C10 C9 113.2(4)
C19 C10 C9 105.3(4)
C1 C10 C5 99.2(4)
C19 C10 C5 113.1(5)
C9 C10 C5 116.1(4)
C12 C11 C9 112.9(4)
C12 C11 H11A 108.9
C9 C11 H11A 108.8
C12 C11 H11B 109.2
C9 C11 H11B 109.2
H11A C11 H11B 107.8
O12 C12 C13 105.8(4)
O12 C12 C11 106.2(4)
C13 C12 C11 113.3(4)
O12 C12 H12 110.5
C13 C12 H12 110.4
C11 C12 H12 110.5
C12 C13 C17 112.1(4)
C12 C13 C14 109.6(4)
C17 C13 C14 107.6(5)
C12 C13 C18 108.2(5)
C17 C13 C18 109.6(5)
C14 C13 C18 109.7(5)
C15 C14 C13 109.8(4)
C15 C14 C8 113.6(5)
C13 C14 C8 118.8(4)
C15 C14 H14 99(3)
C13 C14 H14 110(3)
C8 C14 H14 103(3)
C16 C15 C14 116.6(5)
C16 C15 H15A 108.1
C14 C15 H15A 108.1
C16 C15 H15B 108.2
C14 C15 H15B 108.2
H15A C15 H15B 107.3
O1 C16 O2 118.0(7)
O1 C16 C15 121.9(7)
O2 C16 C15 119.9(6)
O2 C17 C20 106.8(4)
O2 C17 C13 109.2(4)
C20 C17 C13 117.8(5)
O2 C17 H17 107.4
C20 C17 H17 107.6
C13 C17 H17 107.6
C13 C18 H18A 109.8
C13 C18 H18B 109.3
H18A C18 H18B 109.5
C13 C18 H18C 109.3
H18A C18 H18C 109.5
H18B C18 H18C 109.5
C10 C19 H19A 109.4
C10 C19 H19B 109.8
H19A C19 H19B 109.5
C10 C19 H19C 109.2
H19A C19 H19C 109.5
H19B C19 H19C 109.5
C21 C20 C22 105.0(6)
C21 C20 C17 123.6(6)
C22 C20 C17 131.3(6)
C20 C21 O3 111.1(7)
C20 C21 H21 124.5
O3 C21 H21 124.3
C23 C22 C20 108.5(7)
C23 C22 H22 125.5
C20 C22 H22 126.0
C22 C23 O3 110.2(6)
C22 C23 H23 125.0
O3 C23 H23 124.8
O5 C24 O4 124.3(6)
O5 C24 C25 124.2(6)
O4 C24 C25 111.5(5)
C24 C25 H25A 109.5
C24 C25 H25B 109.4
H25A C25 H25B 109.5
C24 C25 H25C 109.6
H25A C25 H25C 109.5
H25B C25 H25C 109.5
O7 C26 O6 122.1(5)
O7 C26 C27 125.6(6)
O6 C26 C27 112.3(5)
C26 C27 H27A 108.9
C26 C27 H27B 109.9
H27A C27 H27B 109.5
C26 C27 H27C 109.6
H27A C27 H27C 109.5
H27B C27 H27C 109.5
C4 C28 H28A 109.7
C4 C28 H28B 109.5
H28A C28 H28B 109.5
C4 C28 H28C 109.3
H28A C28 H28C 109.5
H28B C28 H28C 109.5
C1 C29 C4 95.5(4)
C1 C29 H29A 113.1
C4 C29 H29A 113.0
C1 C29 H29B 112.2
C4 C29 H29B 112.3
H29A C29 H29B 110.1
O14 C30 C8 111.6(4)
O14 C30 C2 105.9(4)
C8 C30 C2 112.5(4)
O14 C30 H30 108.8
C8 C30 H30 108.9
C2 C30 H30 108.9
O10 C31 H31A 109.4
O10 C31 H31B 109.7
H31A C31 H31B 109.4
O10 C31 H31C 109.4
H31A C31 H31C 109.4
H31B C31 H31C 109.4
O13 C32 O12 120.9(6)
O13 C32 C33 127.4(7)
O12 C32 C33 111.7(6)
C32 C33 H33A 109.2
C32 C33 H33B 109.6
H33A C33 H33B 109.5
C32 C33 H33C 109.6
H33A C33 H33C 109.5
H33B C33 H33C 109.5
O15 C34 O14 122.8(7)
O15 C34 C35 127.9(9)
O14 C34 C35 109.1(9)
C34 C35 H35A 108.8
C34 C35 H35B 109.5
H35A C35 H35B 109.5
C34 C35 H35C 110.2
H35A C35 H35C 109.4
H35B C35 H35C 109.5

loop_
_geom_bond_atom_site_label_1
_geom_bond_atom_site_label_2
_geom_bond_distance
O1 C16 1.211(9)
O2 C16 1.333(8)
O2 C17 1.454(8)
O3 C23 1.353(10)
O3 C21 1.383(8)
O4 C24 1.310(6)
O4 C1 1.445(6)
O5 C24 1.195(7)
O6 C26 1.343(7)
O6 C3 1.443(6)
O7 C26 1.156(7)
O8 C6 1.382(7)
O8 H8 0.84(2)
O9 C7 1.185(7)
O10 C7 1.324(8)
O10 C31 1.435(9)
O11 C8 1.427(5)
O11 H11 0.84(2)
O12 C32 1.312(7)
O12 C12 1.458(6)
O13 C32 1.184(8)
O14 C34 1.357(9)
O14 C30 1.448(6)
O15 C34 1.246(10)
O16 H16A 0.91(2)
O16 H16B 0.94(2)
O17 H17A 0.88(2)
O17 H17B 0.92(5)
C1 C29 1.511(8)
C1 C10 1.535(6)
C1 C2 1.571(6)
C2 C30 1.547(7)
C2 C3 1.557(7)
C2 H2 0.95(2)
C3 C4 1.508(7)
C3 H3 0.96(2)
C4 C28 1.500(9)
C4 C29 1.525(8)
C4 C5 1.579(7)
C5 C6 1.523(7)
C5 C10 1.583(8)
C5 H5 0.9800
C6 C7 1.540(10)
C6 H6 0.96(2)
C8 C30 1.515(7)
C8 C9 1.556(7)
C8 C14 1.574(7)
C9 C11 1.539(6)
C9 C10 1.575(7)
C9 H9 0.95(2)
C10 C19 1.545(7)
C11 C12 1.510(7)
C11 H11A 0.9700
C11 H11B 0.9700
C12 C13 1.504(8)
C12 H12 0.9800
C13 C17 1.542(8)
C13 C14 1.540(7)
C13 C18 1.562(8)
C14 C15 1.533(9)
C14 H14 0.97(2)
C15 C16 1.500(10)
C15 H15A 0.9700
C15 H15B 0.9700
C17 C20 1.491(7)
C17 H17 0.9800
C18 H18A 0.9600
C18 H18B 0.9600
C18 H18C 0.9600
C19 H19A 0.9600
C19 H19B 0.9600
C19 H19C 0.9600
C20 C21 1.308(9)
C20 C22 1.419(9)
C21 H21 0.9300
C22 C23 1.301(10)
C22 H22 0.9300
C23 H23 0.9300
C24 C25 1.492(10)
C25 H25A 0.9601
C25 H25B 0.9601
C25 H25C 0.9601
C26 C27 1.448(8)
C27 H27A 0.9600
C27 H27B 0.9600
C27 H27C 0.9600
C28 H28A 0.9600
C28 H28B 0.9600
C28 H28C 0.9600
C29 H29A 0.9700
C29 H29B 0.9700
C30 H30 0.9800
C31 H31A 0.9603
C31 H31B 0.9603
C31 H31C 0.9603
C32 C33 1.471(10)
C33 H33A 0.9600
C33 H33B 0.9600
C33 H33C 0.9600
C34 C35 1.510(13)
C35 H35A 0.9602
C35 H35B 0.9602
C35 H35C 0.9602

loop_
_geom_hbond_atom_site_label_D
_geom_hbond_atom_site_label_H
_geom_hbond_atom_site_label_A
_geom_hbond_distance_DH
_geom_hbond_distance_HA
_geom_hbond_distance_DA
_geom_hbond_angle_DHA
_geom_hbond_site_symmetry_A
O8 H8 O9 0.84(2) 2.41(8) 2.744(9) 105(5) .
O11 H11 O16 0.84(2) 1.94(3) 2.763(6) 166(7) .
O16 H16A O17 0.91(2) 1.95(3) 2.822(14) 158(5) .
O16 H16B O9 0.94(2) 2.07(4) 2.977(7) 163(8) 1_655

loop_
_geom_torsion_atom_site_label_1
_geom_torsion_atom_site_label_2
_geom_torsion_atom_site_label_3
_geom_torsion_atom_site_label_4
_geom_torsion
C24 O4 C1 C29 -61.1(6)
C24 O4 C1 C10 -177.9(5)
C24 O4 C1 C2 60.8(6)
O4 C1 C2 C30 83.6(5)
C29 C1 C2 C30 -149.4(4)
C10 C1 C2 C30 -39.3(6)
O4 C1 C2 C3 -154.0(4)
C29 C1 C2 C3 -26.9(4)
C10 C1 C2 C3 83.1(4)
C26 O6 C3 C4 117.2(6)
C26 O6 C3 C2 -124.5(6)
C30 C2 C3 O6 -5.1(5)
C1 C2 C3 O6 -130.8(4)
C30 C2 C3 C4 115.4(4)
C1 C2 C3 C4 -10.3(4)
O6 C3 C4 C28 -68.9(5)
C2 C3 C4 C28 167.9(4)
O6 C3 C4 C29 166.4(4)
C2 C3 C4 C29 43.2(4)
O6 C3 C4 C5 61.3(5)
C2 C3 C4 C5 -61.9(5)
C28 C4 C5 C6 -31.2(7)
C3 C4 C5 C6 -156.7(5)
C29 C4 C5 C6 100.9(5)
C28 C4 C5 C10 -159.0(5)
C3 C4 C5 C10 75.6(5)
C29 C4 C5 C10 -26.8(5)
C4 C5 C6 O8 -37.4(8)
C10 C5 C6 O8 85.3(6)
C4 C5 C6 C7 86.6(6)
C10 C5 C6 C7 -150.8(5)
C31 O10 C7 O9 1.3(10)
C31 O10 C7 C6 179.4(6)
O8 C6 C7 O9 2.7(9)
C5 C6 C7 O9 -121.8(7)
O8 C6 C7 O10 -175.3(5)
C5 C6 C7 O10 60.2(6)
O11 C8 C9 C11 -161.1(4)
C30 C8 C9 C11 85.1(4)
C14 C8 C9 C11 -47.3(5)
O11 C8 C9 C10 69.5(5)
C30 C8 C9 C10 -44.2(5)
C14 C8 C9 C10 -176.6(4)
O4 C1 C10 C19 44.1(6)
C29 C1 C10 C19 -78.4(6)
C2 C1 C10 C19 172.4(5)
O4 C1 C10 C9 -73.3(5)
C29 C1 C10 C9 164.1(4)
C2 C1 C10 C9 54.9(5)
O4 C1 C10 C5 162.9(4)
C29 C1 C10 C5 40.4(4)
C2 C1 C10 C5 -68.8(4)
C11 C9 C10 C1 -144.4(4)
C8 C9 C10 C1 -14.5(5)
C11 C9 C10 C19 95.5(5)
C8 C9 C10 C19 -134.6(4)
C11 C9 C10 C5 -30.5(5)
C8 C9 C10 C5 99.4(4)
C6 C5 C10 C1 -135.5(4)
C4 C5 C10 C1 -7.4(4)
C6 C5 C10 C19 -19.1(6)
C4 C5 C10 C19 109.0(4)
C6 C5 C10 C9 102.8(5)
C4 C5 C10 C9 -129.1(4)
C8 C9 C11 C12 55.9(5)
C10 C9 C11 C12 -172.0(4)
C32 O12 C12 C13 -141.8(5)
C32 O12 C12 C11 97.5(6)
C9 C11 C12 O12 57.4(5)
C9 C11 C12 C13 -58.3(5)
O12 C12 C13 C17 176.1(4)
C11 C12 C13 C17 -67.9(5)
O12 C12 C13 C14 -64.5(5)
C11 C12 C13 C14 51.5(5)
O12 C12 C13 C18 55.1(5)
C11 C12 C13 C18 171.1(4)
C12 C13 C14 C15 179.4(5)
C17 C13 C14 C15 -58.4(6)
C18 C13 C14 C15 60.8(7)
C12 C13 C14 C8 -47.4(6)
C17 C13 C14 C8 74.8(6)
C18 C13 C14 C8 -166.0(6)
O11 C8 C14 C15 -63.3(5)
C30 C8 C14 C15 53.8(6)
C9 C8 C14 C15 177.2(4)
O11 C8 C14 C13 165.1(5)
C30 C8 C14 C13 -77.8(7)
C9 C8 C14 C13 45.6(6)
C13 C14 C15 C16 35.1(8)
C8 C14 C15 C16 -100.8(6)
C17 O2 C16 O1 -167.3(7)
C17 O2 C16 C15 16.8(10)
C14 C15 C16 O1 171.1(8)
C14 C15 C16 O2 -13.2(10)
C16 O2 C17 C20 -169.7(7)
C16 O2 C17 C13 -41.3(8)
C12 C13 C17 O2 -178.5(4)
C14 C13 C17 O2 60.8(5)
C18 C13 C17 O2 -58.4(6)
C12 C13 C17 C20 -56.5(6)
C14 C13 C17 C20 -177.1(5)
C18 C13 C17 C20 63.7(7)
O2 C17 C20 C21 -119.3(8)
C13 C17 C20 C21 117.4(7)
O2 C17 C20 C22 56.9(9)
C13 C17 C20 C22 -66.4(9)
C22 C20 C21 O3 2.9(9)
C17 C20 C21 O3 179.9(6)
C23 O3 C21 C20 -1.8(9)
C21 C20 C22 C23 -3.1(9)
C17 C20 C22 C23 -179.8(7)
C20 C22 C23 O3 2.0(9)
C21 O3 C23 C22 -0.3(9)
C1 O4 C24 O5 -1.2(9)
C1 O4 C24 C25 177.5(5)
C3 O6 C26 O7 10.5(13)
C3 O6 C26 C27 -172.0(6)
O4 C1 C29 C4 -177.1(4)
C10 C1 C29 C4 -57.7(5)
C2 C1 C29 C4 53.3(5)
C28 C4 C29 C1 -177.8(5)
C3 C4 C29 C1 -58.3(5)
C5 C4 C29 C1 49.7(5)
C34 O14 C30 C8 133.0(6)
C34 O14 C30 C2 -104.2(6)
O11 C8 C30 O14 60.6(5)
C9 C8 C30 O14 179.4(4)
C14 C8 C30 O14 -55.8(6)
O11 C8 C30 C2 -58.4(5)
C9 C8 C30 C2 60.4(5)
C14 C8 C30 C2 -174.7(4)
C3 C2 C30 O14 103.1(4)
C1 C2 C30 O14 -141.5(4)
C3 C2 C30 C8 -134.6(4)
C1 C2 C30 C8 -19.3(6)
C12 O12 C32 O13 -0.9(10)
C12 O12 C32 C33 -178.7(5)
C30 O14 C34 O15 -19.2(11)
C30 O14 C34 C35 165.2(7)

loop_
_cod_related_entry_id
_cod_related_entry_database
_cod_related_entry_code
1 ChemSpider 21193994
